data_4124544
loop_
_publ_author_name
'Geri, Jacob B.'
'Szymczak, Nathaniel K.'

_publ_section_title
;
 A Proton-Switchable Bifunctional Ruthenium Complex That Catalyzes Nitrile
 Hydroboration.
;
_journal_issue 40
_journal_name_full 'Journal of the American Chemical Society'
_journal_page_first 12808
_journal_page_last 12814
_journal_paper_doi 10.1021/jacs.5b08406
_journal_volume 137
_journal_year 2015
_chemical_formula_moiety 'C54 H42 N5 O2 P2 Ru, C2 F3 O2'
_chemical_formula_sum 'C56 H42 F3 N5 O4 P2 Ru'
_chemical_formula_weight 1068.96
_chemical_name_systematic
;
 ?
;
_space_group_crystal_system trigonal
_space_group_IT_number 148
_space_group_name_Hall '-R 3'
_space_group_name_H-M_alt 'R -3'
_symmetry_space_group_name_Hall '-R 3'
_symmetry_space_group_name_H-M 'R -3 :H'
_atom_sites_solution_hydrogens geom
_audit_creation_date 2015-01-08
_audit_creation_method
;
Olex2 1.2
(compiled 2015.01.06 svn.r3119 for OlexSys, GUI svn.r4979)
;
_cell_angle_alpha 90
_cell_angle_beta 90
_cell_angle_gamma 120
_cell_formula_units_Z 18
_cell_length_a 35.8458(7)
_cell_length_b 35.8458(7)
_cell_length_c 23.3820(16)
_cell_measurement_temperature 85
_cell_volume 26018.9(19)
_computing_molecular_graphics 'Olex2 (Dolomanov et al., 2009)'
_computing_publication_material 'Olex2 (Dolomanov et al., 2009)'
_computing_structure_refinement 'ShelXL (Sheldrick, 2008)'
_diffrn_ambient_temperature 85
_diffrn_measured_fraction_theta_full 1.000
_diffrn_measured_fraction_theta_max 1.000
_diffrn_radiation_type CuK\a
_diffrn_radiation_wavelength 1.54187
_diffrn_reflns_av_R_equivalents 0.0699
_diffrn_reflns_av_unetI/netI 0.0210
_diffrn_reflns_laue_measured_fraction_full 1.000
_diffrn_reflns_laue_measured_fraction_max 1.000
_diffrn_reflns_limit_h_max 40
_diffrn_reflns_limit_h_min -43
_diffrn_reflns_limit_k_max 43
_diffrn_reflns_limit_k_min -43
_diffrn_reflns_limit_l_max 28
_diffrn_reflns_limit_l_min -28
_diffrn_reflns_number 258927
_diffrn_reflns_point_group_measured_fraction_full 1.000
_diffrn_reflns_point_group_measured_fraction_max 1.000
_diffrn_reflns_theta_full 67.687
_diffrn_reflns_theta_max 68.230
_diffrn_reflns_theta_min 2.366
_exptl_absorpt_coefficient_mu 3.175
_exptl_absorpt_correction_T_max 0.9246
_exptl_absorpt_correction_T_min 0.8699
_exptl_absorpt_correction_type multi-scan
_exptl_absorpt_process_details 'Jacobson, R. (1998) Private communication'
_exptl_crystal_colour black
_exptl_crystal_density_diffrn 1.230
_exptl_crystal_description plate
_exptl_crystal_F_000 9828.00
_exptl_crystal_size_max 0.05
_exptl_crystal_size_mid 0.05
_exptl_crystal_size_min 0.03
_refine_diff_density_max 0.504
_refine_diff_density_min -2.182
_refine_diff_density_rms 0.091
_refine_ls_extinction_method none
_refine_ls_goodness_of_fit_ref 0.840
_refine_ls_hydrogen_treatment constr
_refine_ls_matrix_type full
_refine_ls_number_parameters 641
_refine_ls_number_reflns 10594
_refine_ls_number_restraints 1
_refine_ls_restrained_S_all 0.841
_refine_ls_R_factor_all 0.0493
_refine_ls_R_factor_gt 0.0480
_refine_ls_shift/su_max 0.004
_refine_ls_shift/su_mean 0.000
_refine_ls_structure_factor_coef Fsqd
_refine_ls_weighting_details 'w=1/[\s^2^(Fo^2^)+(0.2000P)^2^] where P=(Fo^2^+2Fc^2^)/3'
_refine_ls_weighting_scheme calc
_refine_ls_wR_factor_gt 0.1712
_refine_ls_wR_factor_ref 0.1754
_reflns_Friedel_coverage 0.000
_reflns_number_gt 10022
_reflns_number_total 10594
_reflns_threshold_expression 'I > 2\s(I)'
_cod_data_source_file ja5b08406_si_002.cif
_cod_data_source_block 3
_cod_depositor_comments 'Adding full bibliography for 4124543--4124548.cif.'
_cod_original_cell_volume 26019(2)
_cod_database_code 4124544
_shelxl_version_number 2014-3
_shelx_space_group_comment
;
The symmetry employed for this shelxl refinement is uniquely defined
by the following loop, which should always be used as a source of
symmetry information in preference to the above space-group names.
They are only intended as comments.
;
_olex2_refinement_description
;
1. Fixed Uiso
 At 1.2 times of:
  All C(H) groups, All N(H) groups
 At 1.5 times of:
  All O(H) groups
2. Rigid bond restraints
 P21, C681
 with sigma for 1-2 distances of 0.005 and sigma for 1-3 distances of 0.005
 P21, C681
 with sigma for 1-2 distances of 0.001 and sigma for 1-3 distances of 0.001
3.a Aromatic/amide H refined with riding coordinates:
 N54(H54), C23(H23), C21(H21), C45(H45), C49(H49), C105(H105), C123(H123),
 C138(H138), C142(H142), C145(H145), C211(H211), C284(H284), C334(H334),
 C351(H351), C385(H385), C407(H407), C436(H436), C443(H443), C488(H488),
 C537(H537), C562(H562), C576(H576), C633(H633), C640(H640), C701(H701),
 C731(H731), C741(H741), C753(H753), C764(H764), C783(H783), C819(H819),
 C853(H853), C870(H870), C906(H906), C907(H907), C933(H933), C937(H937),
 C966(H966), C983(H983), C101(H101), C1(H1)
3.b Idealised tetrahedral OH refined as rotating group:
 O34(H34)
;
_olex2_computing_structure_refinement_long 'ShelXL (Sheldrick, 2008)'
_olex2_submission_special_instructions 'No special instructions were received'

loop_
_space_group_symop_operation_xyz
'x, y, z'
'-y, x-y, z'
'-x+y, -x, z'
'x+2/3, y+1/3, z+1/3'
'-y+2/3, x-y+1/3, z+1/3'
'-x+y+2/3, -x+1/3, z+1/3'
'x+1/3, y+2/3, z+2/3'
'-y+1/3, x-y+2/3, z+2/3'
'-x+y+1/3, -x+2/3, z+2/3'
'-x, -y, -z'
'y, -x+y, -z'
'x-y, x, -z'
'-x+2/3, -y+1/3, -z+1/3'
'y+2/3, -x+y+1/3, -z+1/3'
'x-y+2/3, x+1/3, -z+1/3'
'-x+1/3, -y+2/3, -z+2/3'
'y+1/3, -x+y+2/3, -z+2/3'
'x-y+1/3, x+2/3, -z+2/3'

loop_
_atom_site_label
_atom_site_type_symbol
_atom_site_fract_x
_atom_site_fract_y
_atom_site_fract_z
_atom_site_U_iso_or_equiv
_atom_site_adp_type
_atom_site_occupancy
_atom_site_site_symmetry_order
_atom_site_calc_flag
_atom_site_refinement_flags_posn
_atom_site_refinement_flags_adp
Ru7 Ru 0.60122(2) 0.52219(2) 0.68893(2) 0.02340(11) Uani 1 1 d . .
P16 P 0.60387(2) 0.45711(2) 0.69828(2) 0.02554(16) Uani 1 1 d . .
P21 P 0.60237(2) 0.58964(2) 0.68251(2) 0.02491(15) Uani 1 1 d . U
F6 F 0.76352(5) 0.59105(5) 0.63105(7) 0.0412(4) Uani 1 1 d . .
F23 F 0.79147(6) 0.55434(6) 0.66349(8) 0.0477(4) Uani 1 1 d . .
F48 F 0.83198(6) 0.61512(6) 0.62248(7) 0.0460(4) Uani 1 1 d . .
O65 O 0.64525(6) 0.54240(6) 0.60430(7) 0.0324(4) Uani 1 1 d . .
O86 O 0.84287(6) 0.64001(6) 0.73192(8) 0.0359(4) Uani 1 1 d . .
N18 N 0.62786(6) 0.54076(6) 0.77197(8) 0.0249(4) Uani 1 1 d . .
N30 N 0.54259(6) 0.49492(6) 0.72291(8) 0.0258(4) Uani 1 1 d . .
O34 O 0.69017(5) 0.55507(6) 0.73065(7) 0.0298(4) Uani 1 1 d . .
H34 H 0.7164 0.5702 0.7339 0.045 Uiso 1 1 calc GR .
N54 N 0.56004(6) 0.51657(6) 0.81902(9) 0.0267(4) Uani 1 1 d . .
H54 H 0.5484 0.5159 0.8514 0.032 Uiso 1 1 calc R .
O77 O 0.77178(6) 0.60257(7) 0.74598(9) 0.0397(4) Uani 1 1 d . .
N4 N 0.57502(7) 0.50498(6) 0.61207(9) 0.0285(4) Uani 1 1 d . .
C23 C 0.64715(9) 0.44613(9) 0.79118(13) 0.0384(6) Uani 1 1 d . .
H23 H 0.6693 0.4528 0.7653 0.046 Uiso 1 1 calc R .
N48 N 0.50028(7) 0.46869(7) 0.63410(9) 0.0311(4) Uani 1 1 d . .
C21 C 0.52053(9) 0.37048(9) 0.58327(11) 0.0345(5) Uani 1 1 d . .
H21 H 0.5189 0.3690 0.5436 0.041 Uiso 1 1 calc R .
C38 C 0.48494(8) 0.47433(7) 0.78305(11) 0.0280(5) Uani 1 1 d . .
C45 C 0.55311(9) 0.40652(8) 0.60981(11) 0.0333(5) Uani 1 1 d . .
H45 H 0.5731 0.4293 0.5876 0.040 Uiso 1 1 calc R .
C49 C 0.49252(8) 0.33911(8) 0.67484(12) 0.0345(5) Uani 1 1 d . .
H49 H 0.4718 0.3166 0.6968 0.041 Uiso 1 1 calc R .
C78 C 0.80548(8) 0.61552(8) 0.71739(11) 0.0312(5) Uani 1 1 d . .
C105 C 0.73297(8) 0.66852(9) 0.67331(12) 0.0350(6) Uani 1 1 d . .
H105 H 0.7567 0.6655 0.6645 0.042 Uiso 1 1 calc R .
C123 C 0.66228(8) 0.67812(8) 0.69824(10) 0.0296(5) Uani 1 1 d . .
H123 H 0.6386 0.6815 0.7059 0.036 Uiso 1 1 calc R .
C130 C 0.53196(8) 0.49629(7) 0.77639(10) 0.0262(5) Uani 1 1 d . .
C138 C 0.60171(10) 0.51352(10) 0.51743(13) 0.0427(6) Uani 1 1 d . .
H138 H 0.6245 0.5233 0.4917 0.051 Uiso 1 1 calc R .
C142 C 0.52229(12) 0.60002(10) 0.83045(14) 0.0497(8) Uani 1 1 d . .
H142 H 0.5061 0.6019 0.8602 0.060 Uiso 1 1 calc R .
C145 C 0.41358(9) 0.44486(10) 0.81886(14) 0.0421(6) Uani 1 1 d . .
H145 H 0.3946 0.4395 0.8490 0.050 Uiso 1 1 calc R .
C158 C 0.60936(8) 0.44413(8) 0.77251(11) 0.0303(5) Uani 1 1 d . .
C171 C 0.58377(8) 0.60262(8) 0.61558(10) 0.0282(5) Uani 1 1 d . .
C211 C 0.60801(9) 0.60658(9) 0.56720(11) 0.0342(5) Uani 1 1 d . .
H211 H 0.6315 0.6023 0.5701 0.041 Uiso 1 1 calc R .
C284 C 0.49014(8) 0.33641(8) 0.61606(11) 0.0334(5) Uani 1 1 d . .
H284 H 0.4683 0.3120 0.5984 0.040 Uiso 1 1 calc R .
C325 C 0.60931(9) 0.52095(8) 0.57665(12) 0.0332(5) Uani 1 1 d . .
C334 C 0.52569(8) 0.37529(8) 0.70172(11) 0.0294(5) Uani 1 1 d . .
H334 H 0.5272 0.3767 0.7414 0.035 Uiso 1 1 calc R .
C351 C 0.70365(9) 0.71391(8) 0.69839(10) 0.0318(5) Uani 1 1 d . .
H351 H 0.7078 0.7411 0.7064 0.038 Uiso 1 1 calc R .
C382 C 0.79813(8) 0.59458(9) 0.65743(11) 0.0334(5) Uani 1 1 d . .
C385 C 0.55925(10) 0.49111(10) 0.49859(12) 0.0419(6) Uani 1 1 d . .
H385 H 0.5537 0.4860 0.4597 0.050 Uiso 1 1 calc R .
C407 C 0.50223(10) 0.57625(10) 0.78199(13) 0.0444(7) Uani 1 1 d . .
H407 H 0.4723 0.5616 0.7795 0.053 Uiso 1 1 calc R .
C436 C 0.45790(8) 0.46733(8) 0.82928(11) 0.0318(5) Uani 1 1 d . .
H436 H 0.4688 0.4772 0.8657 0.038 Uiso 1 1 calc R .
C443 C 0.54906(9) 0.60959(9) 0.61024(12) 0.0343(5) Uani 1 1 d . .
H443 H 0.5326 0.6074 0.6422 0.041 Uiso 1 1 calc R .
C471 C 0.53349(8) 0.48316(8) 0.59473(11) 0.0297(5) Uani 1 1 d . .
C488 C 0.52483(9) 0.47609(9) 0.53668(12) 0.0383(6) Uani 1 1 d . .
H488 H 0.4966 0.4616 0.5234 0.046 Uiso 1 1 calc R .
C493 C 0.60520(7) 0.53864(8) 0.81941(10) 0.0257(4) Uani 1 1 d . .
C521 C 0.46844(8) 0.46013(8) 0.72840(12) 0.0317(5) Uani 1 1 d . .
C537 C 0.69309(8) 0.57837(8) 0.82764(11) 0.0320(5) Uani 1 1 d . .
H537 H 0.7229 0.5914 0.8296 0.038 Uiso 1 1 calc R .
C554 C 0.55659(8) 0.40935(8) 0.66933(11) 0.0284(5) Uani 1 1 d . .
C562 C 0.67358(12) 0.40343(11) 0.6385(2) 0.0634(10) Uani 1 1 d . .
H562 H 0.6712 0.3764 0.6400 0.076 Uiso 1 1 calc R .
C565 C 0.65630(8) 0.63723(8) 0.68664(10) 0.0275(5) Uani 1 1 d . .
C576 C 0.58187(9) 0.42665(8) 0.86932(12) 0.0363(6) Uani 1 1 d . .
H576 H 0.5598 0.4200 0.8953 0.044 Uiso 1 1 calc R .
C607 C 0.67106(8) 0.55839(8) 0.77757(10) 0.0274(5) Uani 1 1 d . .
C633 C 0.68113(9) 0.48404(9) 0.63654(12) 0.0373(6) Uani 1 1 d . .
H633 H 0.6841 0.5114 0.6363 0.045 Uiso 1 1 calc R .
C640 C 0.69169(8) 0.63255(8) 0.67328(11) 0.0322(5) Uani 1 1 d . .
H640 H 0.6877 0.6055 0.6644 0.039 Uiso 1 1 calc R .
C681 C 0.57158(9) 0.59654(8) 0.73981(11) 0.0306(5) Uani 1 1 d . U
C701 C 0.64171(10) 0.40946(9) 0.66277(15) 0.0471(7) Uani 1 1 d . .
H701 H 0.6176 0.3863 0.6792 0.056 Uiso 1 1 calc R .
C731 C 0.57714(9) 0.43512(8) 0.81256(11) 0.0317(5) Uani 1 1 d . .
H731 H 0.5521 0.4348 0.8012 0.038 Uiso 1 1 calc R .
C741 C 0.62493(8) 0.55747(8) 0.87099(11) 0.0313(5) Uani 1 1 d . .
H741 H 0.6086 0.5561 0.9026 0.038 Uiso 1 1 calc R .
C753 C 0.70864(12) 0.43703(11) 0.61244(18) 0.0592(9) Uani 1 1 d . .
H753 H 0.7298 0.4327 0.5961 0.071 Uiso 1 1 calc R .
C764 C 0.71237(10) 0.47736(10) 0.61059(15) 0.0475(7) Uani 1 1 d . .
H764 H 0.7357 0.5000 0.5921 0.057 Uiso 1 1 calc R .
C783 C 0.66935(8) 0.57829(9) 0.87428(11) 0.0332(5) Uani 1 1 d . .
H783 H 0.6833 0.5922 0.9078 0.040 Uiso 1 1 calc R .
C797 C 0.64582(8) 0.45028(8) 0.66254(11) 0.0327(5) Uani 1 1 d . .
C805 C 0.50488(7) 0.47398(8) 0.68866(11) 0.0290(5) Uani 1 1 d . .
C819 C 0.65211(10) 0.43824(10) 0.84812(14) 0.0452(7) Uani 1 1 d . .
H819 H 0.6777 0.4398 0.8599 0.054 Uiso 1 1 calc R .
C853 C 0.39729(9) 0.43045(10) 0.76449(14) 0.0435(6) Uani 1 1 d . .
H853 H 0.3676 0.4150 0.7590 0.052 Uiso 1 1 calc R .
C870 C 0.56664(12) 0.62097(10) 0.83422(13) 0.0464(7) Uani 1 1 d . .
H870 H 0.5802 0.6365 0.8671 0.056 Uiso 1 1 calc R .
C906 C 0.59759(9) 0.61688(9) 0.51435(11) 0.0374(6) Uani 1 1 d . .
H906 H 0.6141 0.6195 0.4823 0.045 Uiso 1 1 calc R .
C907 C 0.53895(9) 0.61976(10) 0.55723(12) 0.0389(6) Uani 1 1 d . .
H907 H 0.5157 0.6243 0.5540 0.047 Uiso 1 1 calc R .
C933 C 0.42457(8) 0.43871(9) 0.71813(13) 0.0394(6) Uani 1 1 d . .
H933 H 0.4137 0.4301 0.6814 0.047 Uiso 1 1 calc R .
C937 C 0.59137(10) 0.61919(8) 0.78959(11) 0.0358(6) Uani 1 1 d . .
H937 H 0.6212 0.6331 0.7930 0.043 Uiso 1 1 calc R .
C966 C 0.52659(9) 0.57422(9) 0.73698(12) 0.0348(5) Uani 1 1 d . .
H966 H 0.5128 0.5579 0.7048 0.042 Uiso 1 1 calc R .
C983 C 0.56299(9) 0.62322(8) 0.50948(11) 0.0356(6) Uani 1 1 d . .
H983 H 0.5558 0.6298 0.4742 0.043 Uiso 1 1 calc R .
C101 C 0.61969(10) 0.42807(9) 0.88740(12) 0.0424(6) Uani 1 1 d . .
H101 H 0.6230 0.4223 0.9253 0.051 Uiso 1 1 calc R .
C1 C 0.73862(8) 0.70861(8) 0.68640(11) 0.0344(5) Uani 1 1 d . .
H1 H 0.7663 0.7324 0.6872 0.041 Uiso 1 1 calc R .

loop_
_atom_site_aniso_label
_atom_site_aniso_U_11
_atom_site_aniso_U_22
_atom_site_aniso_U_33
_atom_site_aniso_U_23
_atom_site_aniso_U_13
_atom_site_aniso_U_12
Ru7 0.02014(14) 0.01897(14) 0.02718(16) 0.00134(6) 0.00068(6) 0.00685(8)
P16 0.0222(3) 0.0201(3) 0.0312(3) 0.0017(2) 0.0018(2) 0.0082(2)
P21 0.0236(3) 0.0199(3) 0.0279(3) 0.0020(2) -0.0004(2) 0.0084(2)
F6 0.0340(8) 0.0452(9) 0.0440(8) -0.0023(7) -0.0113(7) 0.0196(7)
F23 0.0634(11) 0.0390(9) 0.0491(9) -0.0001(7) -0.0017(8) 0.0319(9)
F48 0.0363(8) 0.0605(11) 0.0385(8) 0.0036(7) 0.0029(7) 0.0222(8)
O65 0.0259(8) 0.0275(9) 0.0361(9) 0.0044(7) 0.0013(7) 0.0076(7)
O86 0.0238(9) 0.0418(10) 0.0400(9) 0.0016(8) -0.0021(7) 0.0149(8)
N18 0.0214(9) 0.0210(9) 0.0304(9) 0.0004(7) -0.0020(7) 0.0093(8)
N30 0.0227(9) 0.0222(9) 0.0300(10) 0.0003(7) -0.0025(7) 0.0092(8)
O34 0.0222(8) 0.0305(9) 0.0350(9) 0.0020(7) 0.0019(6) 0.0118(7)
N54 0.0214(9) 0.0235(9) 0.0305(9) 0.0014(7) 0.0014(7) 0.0077(8)
O77 0.0237(9) 0.0422(11) 0.0459(10) -0.0043(8) 0.0023(8) 0.0109(8)
N4 0.0272(10) 0.0223(10) 0.0320(10) 0.0013(8) -0.0016(8) 0.0094(8)
C23 0.0271(13) 0.0338(14) 0.0451(15) 0.0045(11) -0.0001(11) 0.0083(11)
N48 0.0267(10) 0.0259(10) 0.0391(11) -0.0021(8) -0.0050(8) 0.0119(9)
C21 0.0366(14) 0.0328(13) 0.0336(12) -0.0013(10) -0.0022(10) 0.0170(11)
C38 0.0246(11) 0.0209(11) 0.0383(12) 0.0019(9) 0.0005(9) 0.0111(9)
C45 0.0334(13) 0.0235(12) 0.0371(13) 0.0004(10) 0.0001(10) 0.0099(10)
C49 0.0216(11) 0.0251(12) 0.0458(14) 0.0022(10) 0.0025(10) 0.0033(10)
C78 0.0265(12) 0.0333(13) 0.0354(12) 0.0022(10) -0.0023(10) 0.0161(10)
C105 0.0276(13) 0.0298(13) 0.0436(14) 0.0066(10) -0.0015(10) 0.0114(11)
C123 0.0303(12) 0.0223(11) 0.0326(11) 0.0048(9) -0.0016(9) 0.0104(10)
C130 0.0226(11) 0.0212(11) 0.0332(11) 0.0043(9) 0.0038(9) 0.0099(9)
C138 0.0433(16) 0.0389(15) 0.0356(14) -0.0014(11) 0.0041(11) 0.0129(13)
C142 0.064(2) 0.0425(16) 0.0496(16) 0.0123(13) 0.0256(15) 0.0322(16)
C145 0.0267(13) 0.0396(15) 0.0569(17) 0.0011(12) 0.0091(12) 0.0143(12)
C158 0.0298(12) 0.0215(11) 0.0342(12) -0.0013(9) -0.0017(9) 0.0089(10)
C171 0.0244(11) 0.0240(11) 0.0297(11) -0.0011(9) -0.0045(9) 0.0072(9)
C211 0.0307(13) 0.0365(14) 0.0356(13) 0.0032(10) -0.0002(10) 0.0169(11)
C284 0.0258(12) 0.0273(12) 0.0414(13) -0.0055(10) -0.0059(10) 0.0089(10)
C325 0.0330(13) 0.0241(12) 0.0371(13) 0.0004(9) 0.0017(11) 0.0103(11)
C334 0.0249(11) 0.0259(12) 0.0337(12) 0.0005(9) -0.0009(9) 0.0099(10)
C351 0.0359(13) 0.0205(11) 0.0315(12) 0.0022(9) -0.0028(10) 0.0084(10)
C382 0.0302(13) 0.0316(13) 0.0378(13) 0.0032(10) -0.0024(10) 0.0151(11)
C385 0.0467(16) 0.0391(15) 0.0329(13) -0.0023(11) -0.0027(11) 0.0162(13)
C407 0.0429(16) 0.0424(16) 0.0519(16) 0.0125(13) 0.0147(13) 0.0244(13)
C436 0.0264(12) 0.0299(12) 0.0377(13) 0.0010(10) 0.0023(10) 0.0130(10)
C443 0.0328(13) 0.0329(13) 0.0364(13) 0.0021(10) 0.0010(10) 0.0159(11)
C471 0.0291(12) 0.0247(11) 0.0337(12) -0.0025(9) -0.0034(10) 0.0122(10)
C488 0.0352(14) 0.0341(13) 0.0377(13) -0.0029(10) -0.0074(11) 0.0115(11)
C493 0.0215(11) 0.0244(11) 0.0292(11) 0.0031(9) 0.0014(8) 0.0099(9)
C521 0.0245(12) 0.0242(11) 0.0433(13) -0.0009(10) -0.0001(10) 0.0099(10)
C537 0.0251(12) 0.0312(12) 0.0356(12) -0.0003(10) -0.0024(10) 0.0110(10)
C554 0.0255(11) 0.0215(11) 0.0360(12) 0.0016(9) 0.0001(9) 0.0101(10)
C562 0.0488(19) 0.0393(17) 0.109(3) 0.0005(18) 0.0214(19) 0.0273(15)
C565 0.0255(11) 0.0238(11) 0.0282(11) 0.0031(9) -0.0025(9) 0.0086(9)
C576 0.0426(15) 0.0257(12) 0.0359(13) -0.0003(10) 0.0025(11) 0.0135(11)
C607 0.0227(11) 0.0231(11) 0.0349(12) 0.0025(9) 0.0017(9) 0.0103(9)
C633 0.0315(13) 0.0295(13) 0.0458(14) -0.0005(11) 0.0073(11) 0.0115(11)
C640 0.0292(12) 0.0232(11) 0.0396(13) 0.0039(10) -0.0010(10) 0.0097(10)
C681 0.0342(13) 0.0206(11) 0.0353(12) 0.0061(9) 0.0055(9) 0.0124(10)
C701 0.0406(16) 0.0288(14) 0.070(2) 0.0058(13) 0.0144(14) 0.0161(12)
C731 0.0347(13) 0.0242(11) 0.0369(13) 0.0021(9) 0.0020(10) 0.0154(10)
C741 0.0272(12) 0.0310(12) 0.0317(12) -0.0002(10) -0.0005(9) 0.0116(10)
C753 0.0457(18) 0.0462(18) 0.087(3) -0.0062(17) 0.0223(17) 0.0236(15)
C764 0.0360(15) 0.0380(15) 0.0637(19) -0.0004(13) 0.0162(13) 0.0148(13)
C783 0.0284(12) 0.0338(13) 0.0306(12) -0.0021(10) -0.0038(9) 0.0103(10)
C797 0.0277(12) 0.0278(12) 0.0430(14) -0.0017(10) 0.0017(10) 0.0142(10)
C805 0.0214(11) 0.0235(11) 0.0392(13) -0.0031(9) -0.0028(9) 0.0090(9)
C819 0.0331(14) 0.0400(15) 0.0491(16) 0.0080(12) -0.0102(12) 0.0083(12)
C853 0.0201(12) 0.0413(15) 0.0595(17) -0.0064(13) 0.0010(11) 0.0083(11)
C870 0.066(2) 0.0325(14) 0.0362(14) 0.0007(11) 0.0086(13) 0.0212(14)
C906 0.0408(14) 0.0404(14) 0.0286(12) 0.0031(10) 0.0033(10) 0.0186(12)
C907 0.0332(13) 0.0432(15) 0.0426(14) 0.0011(11) -0.0069(11) 0.0208(12)
C933 0.0237(12) 0.0364(14) 0.0526(15) -0.0097(12) -0.0025(11) 0.0109(11)
C937 0.0440(15) 0.0236(12) 0.0324(12) 0.0021(9) 0.0037(11) 0.0114(11)
C966 0.0362(14) 0.0301(13) 0.0413(13) 0.0047(10) 0.0054(11) 0.0189(11)
C983 0.0385(14) 0.0311(13) 0.0318(12) 0.0008(10) -0.0101(10) 0.0134(11)
C101 0.0450(16) 0.0303(13) 0.0383(13) 0.0003(11) -0.0089(12) 0.0087(12)
C1 0.0285(12) 0.0272(12) 0.0362(12) 0.0038(10) -0.0048(10) 0.0055(10)

loop_
_atom_type_symbol
_atom_type_description
_atom_type_scat_dispersion_real
_atom_type_scat_dispersion_imag
_atom_type_scat_source
C C 0.0181 0.0091 'International Tables Vol C Tables 4.2.6.8 and 6.1.1.4'
H H 0.0000 0.0000 'International Tables Vol C Tables 4.2.6.8 and 6.1.1.4'
F F 0.0727 0.0534 'International Tables Vol C Tables 4.2.6.8 and 6.1.1.4'
N N 0.0311 0.0180 'International Tables Vol C Tables 4.2.6.8 and 6.1.1.4'
O O 0.0492 0.0322 'International Tables Vol C Tables 4.2.6.8 and 6.1.1.4'
P P 0.2955 0.4335 'International Tables Vol C Tables 4.2.6.8 and 6.1.1.4'
Ru Ru 0.0552 3.2960 'International Tables Vol C Tables 4.2.6.8 and 6.1.1.4'

loop_
_geom_angle_atom_site_label_1
_geom_angle_atom_site_label_2
_geom_angle_atom_site_label_3
_geom_angle
P16 Ru7 P21 176.72(2)
P16 Ru7 O65 91.65(5)
P21 Ru7 O65 88.11(5)
N18 Ru7 P16 89.50(5)
N18 Ru7 P21 87.87(5)
N18 Ru7 O65 122.30(7)
N30 Ru7 P16 91.81(6)
N30 Ru7 P21 90.11(6)
N30 Ru7 O65 148.23(7)
N30 Ru7 N18 89.30(8)
N4 Ru7 P16 91.32(6)
N4 Ru7 P21 91.36(6)
N4 Ru7 O65 58.96(7)
N4 Ru7 N18 178.48(8)
N4 Ru7 N30 89.40(8)
C158 P16 Ru7 113.32(8)
C158 P16 C554 106.20(11)
C158 P16 C797 101.39(12)
C554 P16 Ru7 114.09(8)
C554 P16 C797 98.25(12)
C797 P16 Ru7 121.45(9)
C171 P21 Ru7 118.63(8)
C565 P21 Ru7 114.38(8)
C565 P21 C171 98.95(10)
C681 P21 Ru7 112.48(8)
C681 P21 C171 105.55(12)
C681 P21 C565 105.21(12)
C325 O65 Ru7 85.63(15)
C493 N18 Ru7 124.72(16)
C493 N18 C607 117.4(2)
C607 N18 Ru7 117.74(16)
C130 N30 Ru7 128.07(16)
C130 N30 C805 109.8(2)
C805 N30 Ru7 121.84(16)
C130 N54 C493 130.7(2)
C325 N4 Ru7 103.62(17)
C325 N4 C471 124.6(2)
C471 N4 Ru7 131.80(18)
C158 C23 C819 120.7(3)
C805 N48 C471 125.5(2)
C45 C21 C284 119.9(2)
C436 C38 C130 133.6(2)
C436 C38 C521 121.2(2)
C521 C38 C130 105.2(2)
C21 C45 C554 121.2(2)
C284 C49 C334 120.6(2)
O86 C78 O77 128.7(2)
O86 C78 C382 117.2(2)
O77 C78 C382 113.9(2)
C1 C105 C640 119.9(3)
C351 C123 C565 120.0(2)
N30 C130 N54 125.0(2)
N30 C130 C38 110.9(2)
N54 C130 C38 124.1(2)
C385 C138 C325 118.2(3)
C870 C142 C407 119.3(3)
C853 C145 C436 121.3(3)
C23 C158 P16 120.6(2)
C23 C158 C731 118.3(2)
C731 C158 P16 120.9(2)
C211 C171 P21 115.39(19)
C211 C171 C443 118.6(2)
C443 C171 P21 126.0(2)
C171 C211 C906 120.8(3)
C49 C284 C21 119.6(2)
O65 C325 N4 111.7(2)
O65 C325 C138 130.0(3)
N4 C325 C138 118.3(3)
C554 C334 C49 120.3(2)
C1 C351 C123 119.5(2)
F6 C382 F23 106.8(2)
F6 C382 F48 108.3(2)
F6 C382 C78 112.9(2)
F23 C382 C78 108.7(2)
F48 C382 F23 106.3(2)
F48 C382 C78 113.5(2)
C138 C385 C488 121.5(3)
C142 C407 C966 120.3(3)
C38 C436 C145 117.3(3)
C907 C443 C171 120.0(3)
N4 C471 N48 120.6(2)
N4 C471 C488 118.7(2)
N48 C471 C488 120.7(2)
C471 C488 C385 118.7(3)
N18 C493 N54 121.1(2)
N18 C493 C741 122.5(2)
C741 C493 N54 116.3(2)
C38 C521 C805 108.2(2)
C933 C521 C38 121.3(2)
C933 C521 C805 130.4(3)
C783 C537 C607 118.2(2)
C45 C554 P16 116.30(19)
C334 C554 P16 125.23(19)
C334 C554 C45 118.4(2)
C753 C562 C701 120.6(3)
C123 C565 P21 121.59(19)
C640 C565 P21 118.38(18)
C640 C565 C123 119.8(2)
C731 C576 C101 120.2(3)
N18 C607 C537 122.9(2)
O34 C607 N18 113.5(2)
O34 C607 C537 123.7(2)
C797 C633 C764 120.2(3)
C105 C640 C565 119.8(2)
C937 C681 P21 121.7(2)
C937 C681 C966 118.6(2)
C966 C681 P21 119.3(2)
C562 C701 C797 119.9(3)
C576 C731 C158 121.0(3)
C783 C741 C493 118.7(2)
C562 C753 C764 119.8(3)
C753 C764 C633 119.9(3)
C741 C783 C537 119.9(2)
C633 C797 P16 122.4(2)
C633 C797 C701 119.4(3)
C701 C797 P16 118.2(2)
N30 C805 C521 105.8(2)
N48 C805 N30 130.8(2)
N48 C805 C521 123.3(2)
C101 C819 C23 121.0(3)
C145 C853 C933 121.1(3)
C142 C870 C937 120.9(3)
C983 C906 C211 120.1(3)
C983 C907 C443 120.9(3)
C521 C933 C853 117.8(3)
C870 C937 C681 120.2(3)
C407 C966 C681 120.6(3)
C906 C983 C907 119.6(2)
C819 C101 C576 118.8(3)
C105 C1 C351 121.0(2)

loop_
_geom_bond_atom_site_label_1
_geom_bond_atom_site_label_2
_geom_bond_distance
Ru7 P16 2.3920(6)
Ru7 P21 2.4021(6)
Ru7 O65 2.4057(18)
Ru7 N18 2.1188(19)
Ru7 N30 1.987(2)
Ru7 N4 1.978(2)
P16 C158 1.833(3)
P16 C554 1.833(2)
P16 C797 1.841(3)
P21 C171 1.849(2)
P21 C565 1.833(2)
P21 C681 1.829(3)
F6 C382 1.334(3)
F23 C382 1.347(3)
F48 C382 1.337(3)
O65 C325 1.296(3)
O86 C78 1.227(3)
N18 C493 1.354(3)
N18 C607 1.355(3)
N30 C130 1.315(3)
N30 C805 1.420(3)
O34 C607 1.330(3)
N54 C130 1.343(3)
N54 C493 1.402(3)
O77 C78 1.249(3)
N4 C325 1.349(4)
N4 C471 1.352(3)
C23 C158 1.390(4)
C23 C819 1.391(4)
N48 C471 1.384(3)
N48 C805 1.288(3)
C21 C45 1.382(4)
C21 C284 1.391(4)
C38 C130 1.469(3)
C38 C436 1.388(4)
C38 C521 1.393(4)
C45 C554 1.396(4)
C49 C284 1.377(4)
C49 C334 1.396(4)
C78 C382 1.549(4)
C105 C640 1.395(4)
C105 C1 1.381(4)
C123 C351 1.394(4)
C123 C565 1.398(3)
C138 C325 1.411(4)
C138 C385 1.391(4)
C142 C407 1.384(5)
C142 C870 1.380(5)
C145 C436 1.397(4)
C145 C853 1.386(5)
C158 C731 1.394(4)
C171 C211 1.390(4)
C171 C443 1.392(4)
C211 C906 1.393(4)
C334 C554 1.392(3)
C351 C1 1.387(4)
C385 C488 1.393(4)
C407 C966 1.392(4)
C443 C907 1.390(4)
C471 C488 1.387(4)
C493 C741 1.390(3)
C521 C805 1.472(4)
C521 C933 1.383(4)
C537 C607 1.394(4)
C537 C783 1.382(4)
C562 C701 1.386(5)
C562 C753 1.374(5)
C565 C640 1.396(4)
C576 C731 1.391(4)
C576 C101 1.396(4)
C633 C764 1.396(4)
C633 C797 1.380(4)
C681 C937 1.393(4)
C681 C966 1.398(4)
C701 C797 1.396(4)
C741 C783 1.382(4)
C753 C764 1.384(5)
C819 C101 1.380(5)
C853 C933 1.389(4)
C870 C937 1.391(4)
C906 C983 1.373(4)
C907 C983 1.378(4)
